data_2200828
loop_
_publ_author_name
'N\"ather, Christian'
'Wriedt, Mario'
'Je\&s, Inke'

_publ_section_title
;
 Dichlorotetrakis(4-methylimidazole)copper(II)
;
_journal_issue 2
_journal_name_full 'Acta Crystallographica Section E'
_journal_page_first m39
_journal_page_last m40
_journal_paper_doi 10.1107/S1600536802000314
_journal_volume 58
_journal_year 2002
_chemical_formula_iupac '[Cu Cl2 (C4 H6 N2)4]'
_chemical_formula_moiety 'C16 H24 Cl2 Cu N8'
_chemical_formula_sum 'C16 H24 Cl2 Cu N8'
_chemical_formula_weight 462.87
_chemical_name_common
;
Dichlorotetrakis(4-methylimidazole)copper(II)]
;
_chemical_name_systematic
;
?
;
_space_group_IT_number 14
_symmetry_cell_setting monoclinic
_symmetry_space_group_name_Hall '-P 2ybc'
_symmetry_space_group_name_H-M 'P 1 21/c 1'
_atom_sites_solution_hydrogens geom
_atom_sites_solution_primary direct
_atom_sites_solution_secondary difmap
_audit_creation_method SHELXL-97
_cell_angle_alpha 90.00
_cell_angle_beta 93.063(12)
_cell_angle_gamma 90.00
_cell_formula_units_Z 2
_cell_length_a 8.0925(8)
_cell_length_b 11.8347(7)
_cell_length_c 11.3012(11)
_cell_measurement_reflns_used 130
_cell_measurement_temperature 293(2)
_cell_measurement_theta_max 19.5
_cell_measurement_theta_min 15
_cell_volume 1080.80(16)
_computing_cell_refinement DIF4
_computing_data_collection 'DIF4 (Stoe & Cie, 1992)'
_computing_data_reduction 'REDU4 (Stoe & Cie, 1992)'
_computing_molecular_graphics 'XP in SHELXTL (Bruker, 1998)'
_computing_publication_material 'CIFTAB in SHELXL97'
_computing_structure_refinement 'SHELXL97 (Sheldrick, 1997)'
_computing_structure_solution 'SHELXS97 (Sheldrick, 1997)'
_diffrn_ambient_temperature 293(2)
_diffrn_measured_fraction_theta_full .956
_diffrn_measured_fraction_theta_max .956
_diffrn_measurement_device_type 'STOE AED-II 4-circle diffractometer'
_diffrn_measurement_method \w-\q
_diffrn_radiation_monochromator graphite
_diffrn_radiation_source 'fine-focus sealed tube'
_diffrn_radiation_type MoK\a
_diffrn_radiation_wavelength .71073
_diffrn_reflns_av_R_equivalents .0274
_diffrn_reflns_av_sigmaI/netI .0274
_diffrn_reflns_limit_h_max 11
_diffrn_reflns_limit_h_min 0
_diffrn_reflns_limit_k_max 10
_diffrn_reflns_limit_k_min -16
_diffrn_reflns_limit_l_max 15
_diffrn_reflns_limit_l_min -15
_diffrn_reflns_number 5869
_diffrn_reflns_theta_full 30.03
_diffrn_reflns_theta_max 30.03
_diffrn_reflns_theta_min 2.49
_diffrn_standards_decay_% none
_diffrn_standards_interval_time 120
_diffrn_standards_number 4
_exptl_absorpt_coefficient_mu 1.275
_exptl_absorpt_correction_T_max .8462
_exptl_absorpt_correction_T_min .7818
_exptl_absorpt_correction_type numerical
_exptl_absorpt_process_details '(X-SHAPE; Stoe & Cie, 1998)'
_exptl_crystal_colour blue
_exptl_crystal_density_diffrn 1.422
_exptl_crystal_density_method 'not measured'
_exptl_crystal_description block
_exptl_crystal_F_000 478
_exptl_crystal_size_max .12
_exptl_crystal_size_mid .09
_exptl_crystal_size_min .05
_refine_diff_density_max .855
_refine_diff_density_min -.544
_refine_ls_extinction_coef .0055(14)
_refine_ls_extinction_expression Fc^*^=kFc[1+0.001xFc^2^\l^3^/sin(2\q)]^-1/4^
_refine_ls_extinction_method SHELXL97
_refine_ls_goodness_of_fit_ref 1.030
_refine_ls_hydrogen_treatment mixed
_refine_ls_matrix_type full
_refine_ls_number_parameters 129
_refine_ls_number_reflns 3152
_refine_ls_number_restraints 0
_refine_ls_restrained_S_all 1.030
_refine_ls_R_factor_all .0484
_refine_ls_R_factor_gt .0341
_refine_ls_shift/su_max <0.001
_refine_ls_shift/su_mean .000
_refine_ls_structure_factor_coef Fsqd
_refine_ls_weighting_details 'w = 1/[\s^2^(Fo^2^)+(0.0583P)^2^+0.2887P] where P = (Fo^2^+2Fc^2^)/3'
_refine_ls_weighting_scheme calc
_refine_ls_wR_factor_gt .0943
_refine_ls_wR_factor_ref .1011
_reflns_number_gt 2550
_reflns_number_total 3152
_reflns_threshold_expression I>2\s(I)
_cod_data_source_file bt6099.cif
_cod_data_source_block I
_cod_depositor_comments
;
The following automatic conversions were performed:

'_refine_ls_weighting_scheme' value 'calc w =
1/[\s^2^(Fo^2^)+(0.0583P)^2^+0.2887P] where P = (Fo^2^+2Fc^2^)/3' was
changed to 'calc'. New tag '_refine_ls_weighting_details' was
created. The value of the new tag was set to 'w =
1/[\s^2^(Fo^2^)+(0.0583P)^2^+0.2887P] where P = (Fo^2^+2Fc^2^)/3'.

Automatic conversion script
Id: cif_fix_values 3143 2015-03-26 13:38:13Z robertas 
;
_cod_original_sg_symbol_H-M 'P 21/c'
_cod_database_code 2200828
_cod_database_fobs_code 2200828

loop_
_symmetry_equiv_pos_as_xyz
'x, y, z'
'-x, y+1/2, -z+1/2'
'-x, -y, -z'
'x, -y-1/2, z-1/2'

loop_
_atom_site_label
_atom_site_fract_x
_atom_site_fract_y
_atom_site_fract_z
_atom_site_U_iso_or_equiv
_atom_site_adp_type
_atom_site_calc_flag
_atom_site_refinement_flags
_atom_site_occupancy
_atom_site_disorder_assembly
_atom_site_disorder_group
_atom_site_type_symbol
Cu1 .5000 .5000 .5000 .03561(11) Uani d S 1 . . Cu
Cl1 .33133(6) .52563(4) .73222(5) .04393(13) Uani d . 1 . . Cl
N1 .70903(18) .45105(12) .59056(13) .0345(3) Uani d . 1 . . N
C1 .8479(2) .50838(15) .60344(17) .0372(4) Uani d . 1 . . C
H1 .8669 .5775 .5675 .045 Uiso calc R 1 . . H
N2 .95871(18) .45399(14) .67522(14) .0406(3) Uani d . 1 . . N
H2 1.0572 .4769 .6951 .049 Uiso calc R 1 . . H
C2 .8878(2) .35564(16) .71133(18) .0421(4) Uani d . 1 . . C
C3 .7337(2) .35456(16) .65753(17) .0420(4) Uani d . 1 . . C
H3 .6563 .2972 .6648 .050 Uiso calc R 1 . . H
C4 .9720(3) .2752(2) .7958(3) .0685(7) Uani d . 1 . . C
H4A 1.0780 .3051 .8220 .103 Uiso calc PR .30(4) . . H
H4B .9867 .2040 .7571 .103 Uiso calc PR .30(4) . . H
H4C .9056 .2646 .8628 .103 Uiso calc PR .30(4) . . H
H4D .9022 .2107 .8059 .103 Uiso calc PR .70(4) . . H
H4E .9935 .3118 .8708 .103 Uiso calc PR .70(4) . . H
H4F 1.0746 .2512 .7651 .103 Uiso calc PR .70(4) . . H
N3 .57309(18) .66232(11) .51208(12) .0340(3) Uani d . 1 . . N
C11 .5416(2) .73070(15) .59886(16) .0406(4) Uani d . 1 . . C
H11 .4847 .7104 .6650 .049 Uiso calc R 1 . . H
N4 .6025(2) .83434(13) .57976(15) .0433(4) Uani d . 1 . . N
H4 .5953 .8917 .6259 .052 Uiso calc R 1 . . H
C12 .6777(2) .83283(15) .47490(17) .0403(4) Uani d . 1 . . C
C13 .6594(2) .72576(15) .43381(16) .0389(4) Uani d . 1 . . C
H13 .6991 .6991 .3633 .047 Uiso calc R 1 . . H
C14 .7562(4) .9356(2) .4257(2) .0687(7) Uani d . 1 . . C
H14A .7307 1.0002 .4728 .103 Uiso calc PR .63(4) . . H
H14B .7144 .9473 .3455 .103 Uiso calc PR .63(4) . . H
H14C .8740 .9255 .4271 .103 Uiso calc PR .63(4) . . H
H14D .8153 .9151 .3575 .103 Uiso calc PR .37(4) . . H
H14E .8317 .9680 .4848 .103 Uiso calc PR .37(4) . . H
H14F .6721 .9899 .4032 .103 Uiso calc PR .37(4) . . H

loop_
_atom_site_aniso_label
_atom_site_aniso_U_11
_atom_site_aniso_U_22
_atom_site_aniso_U_33
_atom_site_aniso_U_12
_atom_site_aniso_U_13
_atom_site_aniso_U_23
Cu1 .03381(17) .02345(15) .04785(19) -.00566(10) -.01376(12) .00174(10)
Cl1 .0368(2) .0371(2) .0572(3) -.00423(16) -.00485(18) .01140(18)
N1 .0323(7) .0307(7) .0397(7) -.0041(5) -.0065(5) .0020(5)
C1 .0315(8) .0355(8) .0440(9) -.0045(6) -.0033(7) .0024(6)
N2 .0286(7) .0390(8) .0533(9) -.0030(6) -.0063(6) .0014(7)
C2 .0349(8) .0363(9) .0538(10) .0001(7) -.0086(7) .0058(7)
C3 .0348(8) .0347(8) .0553(10) -.0070(6) -.0085(7) .0095(7)
C4 .0507(12) .0580(14) .0937(17) -.0021(10) -.0240(12) .0285(13)
N3 .0347(7) .0264(6) .0399(7) -.0053(5) -.0064(5) .0002(5)
C11 .0449(9) .0333(8) .0437(9) -.0079(7) .0038(7) -.0018(7)
N4 .0511(9) .0280(7) .0505(8) -.0069(6) .0008(7) -.0073(6)
C12 .0420(9) .0312(8) .0470(9) -.0077(7) -.0046(7) .0056(7)
C13 .0433(9) .0345(8) .0386(8) -.0059(7) -.0007(7) -.0001(6)
C14 .0860(18) .0457(12) .0745(16) -.0255(12) .0054(14) .0124(11)

loop_
_atom_type_symbol
_atom_type_description
_atom_type_scat_dispersion_real
_atom_type_scat_dispersion_imag
_atom_type_scat_source
C C .0033 .0016 'International Tables Vol C Tables 4.2.6.8 and 6.1.1.4'
H H .0000 .0000 'International Tables Vol C Tables 4.2.6.8 and 6.1.1.4'
N N .0061 .0033 'International Tables Vol C Tables 4.2.6.8 and 6.1.1.4'
Cu Cu .3201 1.2651 'International Tables Vol C Tables 4.2.6.8 and 6.1.1.4'
Cl Cl .1484 .1585 'International Tables Vol C Tables 4.2.6.8 and 6.1.1.4'

loop_
_geom_angle_atom_site_label_1
_geom_angle_atom_site_label_2
_geom_angle_atom_site_label_3
_geom_angle_site_symmetry_1
_geom_angle_site_symmetry_3
_geom_angle
_geom_angle_publ_flag
N3 Cu1 N3 . 3_666 180.0 y
N3 Cu1 N1 . 3_666 89.76(6) y
N3 Cu1 N1 3_666 3_666 90.24(6) n
N3 Cu1 N1 . . 90.24(6) y
N3 Cu1 N1 3_666 . 89.76(6) n
N1 Cu1 N1 3_666 . 180.0 y
C1 N1 C3 . . 105.60(14) n
C1 N1 Cu1 . . 126.71(12) n
C3 N1 Cu1 . . 127.59(11) n
N1 C1 N2 . . 111.06(15) n
N1 C1 H1 . . 124.5 n
N2 C1 H1 . . 124.5 n
C1 N2 C2 . . 108.12(15) n
C1 N2 H2 . . 125.9 n
C2 N2 H2 . . 125.9 n
C3 C2 N2 . . 105.30(15) n
C3 C2 C4 . . 131.27(19) n
N2 C2 C4 . . 123.39(17) n
C2 C3 N1 . . 109.91(16) n
C2 C3 H3 . . 125.0 n
N1 C3 H3 . . 125.0 n
C2 C4 H4A . . 109.5 n
C2 C4 H4B . . 109.5 n
H4A C4 H4B . . 109.5 n
C2 C4 H4C . . 109.5 n
H4A C4 H4C . . 109.5 n
H4B C4 H4C . . 109.5 n
C2 C4 H4D . . 109.5 n
H4A C4 H4D . . 141.1 n
H4B C4 H4D . . 56.3 n
H4C C4 H4D . . 56.3 n
C2 C4 H4E . . 109.5 n
H4A C4 H4E . . 56.3 n
H4B C4 H4E . . 141.1 n
H4C C4 H4E . . 56.3 n
H4D C4 H4E . . 109.5 n
C2 C4 H4F . . 109.5 n
H4A C4 H4F . . 56.3 n
H4B C4 H4F . . 56.3 n
H4C C4 H4F . . 141.1 n
H4D C4 H4F . . 109.5 n
H4E C4 H4F . . 109.5 n
C11 N3 C13 . . 105.66(14) n
C11 N3 Cu1 . . 125.01(12) n
C13 N3 Cu1 . . 129.31(12) n
N3 C11 N4 . . 110.91(16) n
N3 C11 H11 . . 124.5 n
N4 C11 H11 . . 124.5 n
C11 N4 C12 . . 108.23(15) n
C11 N4 H4 . . 125.9 n
C12 N4 H4 . . 125.9 n
C13 C12 N4 . . 105.37(16) n
C13 C12 C14 . . 132.5(2) n
N4 C12 C14 . . 122.17(19) n
C12 C13 N3 . . 109.84(16) n
C12 C13 H13 . . 125.1 n
N3 C13 H13 . . 125.1 n
C12 C14 H14A . . 109.5 n
C12 C14 H14B . . 109.5 n
H14A C14 H14B . . 109.5 n
C12 C14 H14C . . 109.5 n
H14A C14 H14C . . 109.5 n
H14B C14 H14C . . 109.5 n
C12 C14 H14D . . 109.5 n
H14A C14 H14D . . 141.1 n
H14B C14 H14D . . 56.3 n
H14C C14 H14D . . 56.3 n
C12 C14 H14E . . 109.5 n
H14A C14 H14E . . 56.3 n
H14B C14 H14E . . 141.1 n
H14C C14 H14E . . 56.3 n
H14D C14 H14E . . 109.5 n
C12 C14 H14F . . 109.5 n
H14A C14 H14F . . 56.3 n
H14B C14 H14F . . 56.3 n
H14C C14 H14F . . 141.1 n
H14D C14 H14F . . 109.5 n
H14E C14 H14F . . 109.5 n

loop_
_geom_bond_atom_site_label_1
_geom_bond_atom_site_label_2
_geom_bond_site_symmetry_2
_geom_bond_distance
_geom_bond_publ_flag
Cu1 N3 . 2.0124(13) y
Cu1 N3 3_666 2.0124(13) n
Cu1 N1 3_666 2.0148(14) n
Cu1 N1 . 2.0148(14) y
N1 C1 . 1.314(2) n
N1 C3 . 1.379(2) n
C1 N2 . 1.341(2) n
C1 H1 . .9300 n
N2 C2 . 1.370(2) n
N2 H2 . .8600 n
C2 C3 . 1.358(2) n
C2 C4 . 1.487(3) n
C3 H3 . .9300 n
C4 H4A . .9600 n
C4 H4B . .9600 n
C4 H4C . .9600 n
C4 H4D . .9600 n
C4 H4E . .9600 n
C4 H4F . .9600 n
N3 C11 . 1.307(2) n
N3 C13 . 1.378(2) n
C11 N4 . 1.344(2) n
C11 H11 . .9300 n
N4 C12 . 1.361(3) n
N4 H4 . .8600 n
C12 C13 . 1.355(2) n
C12 C14 . 1.494(3) n
C13 H13 . .9300 n
C14 H14A . .9600 n
C14 H14B . .9600 n
C14 H14C . .9600 n
C14 H14D . .9600 n
C14 H14E . .9600 n
C14 H14F . .9600 n
